data_2219725
loop_
_publ_author_name
'Maah, Mohd Jamil'
'Abdullah, Che Ibrahim'
'Gan, Seng Neon'
'Mohd Jelan, Aishah'
'Ng, Seik Weng'

_publ_section_title
;Hexa-\m~2~-acetato-\k^12^<i>O</i>:<i>O</i>'-\m~3~-oxido-tris[aquachromium(III)]
 nitrate acetic acid solvate
;
_journal_coeditor_code TK2306
_journal_issue 10
_journal_name_full 'Acta Crystallographica Section E'
_journal_page_first m1310
_journal_paper_doi 10.1107/S1600536808029681
_journal_volume 64
_journal_year 2008
_chemical_formula_iupac '[Cr3 (C2 H3 O2)6 O (H2 O)3] N O3, C2 H4 O2'
_chemical_formula_moiety 'C12 H24 Cr3 O16 +, N O3 -, C2 H4 O2'
_chemical_formula_sum 'C14 H28 Cr3 N O21'
_chemical_formula_weight 702.37
_chemical_name_systematic
;
Hexa-\m~2~-acetato-\k^12^<i>O</i>:<i>O</i>'-\m~3~-oxido-\
tris[aquachromium(III)] nitrate acetic acid solvate
;
_space_group_IT_number 14
_symmetry_cell_setting monoclinic
_symmetry_space_group_name_Hall '-P 2ybc'
_symmetry_space_group_name_H-M 'P 1 21/c 1'
_atom_sites_solution_hydrogens geom
_atom_sites_solution_primary direct
_atom_sites_solution_secondary difmap
_audit_creation_method SHELXL-97
_cell_angle_alpha 90
_cell_angle_beta 91.5320(10)
_cell_angle_gamma 90
_cell_formula_units_Z 4
_cell_length_a 11.70340(10)
_cell_length_b 14.5102(2)
_cell_length_c 15.0427(2)
_cell_measurement_reflns_used 9927
_cell_measurement_temperature 100(2)
_cell_measurement_theta_max 28.2
_cell_measurement_theta_min 2.2
_cell_volume 2553.62(5)
_computing_cell_refinement 'SAINT (Bruker, 2007)'
_computing_data_collection 'APEX2 (Bruker, 2007)'
_computing_data_reduction 'SAINT (Bruker, 2007)'
_computing_molecular_graphics 'X-SEED (Barbour, 2001)'
_computing_publication_material 'publCIF (Westrip, 2008)'
_computing_structure_refinement 'SHELXL97 (Sheldrick, 2008)'
_computing_structure_solution 'SHELXS97 (Sheldrick, 2008)'
_diffrn_ambient_temperature 100(2)
_diffrn_measured_fraction_theta_full 0.994
_diffrn_measured_fraction_theta_max 0.994
_diffrn_measurement_device_type 'Bruker SMART APEX'
_diffrn_measurement_method \w
_diffrn_radiation_monochromator graphite
_diffrn_radiation_source 'fine-focus sealed tube'
_diffrn_radiation_type MoK\a
_diffrn_radiation_wavelength 0.71073
_diffrn_reflns_av_R_equivalents 0.046
_diffrn_reflns_av_sigmaI/netI 0.040
_diffrn_reflns_limit_h_max 15
_diffrn_reflns_limit_h_min -15
_diffrn_reflns_limit_k_max 18
_diffrn_reflns_limit_k_min -18
_diffrn_reflns_limit_l_max 19
_diffrn_reflns_limit_l_min -19
_diffrn_reflns_number 22819
_diffrn_reflns_theta_full 27.5
_diffrn_reflns_theta_max 27.5
_diffrn_reflns_theta_min 2.0
_diffrn_standards_decay_% 0
_diffrn_standards_interval_count 0
_diffrn_standards_interval_time 0
_diffrn_standards_number 0
_exptl_absorpt_coefficient_mu 1.350
_exptl_absorpt_correction_T_max 0.936
_exptl_absorpt_correction_T_min 0.774
_exptl_absorpt_correction_type multi-scan
_exptl_absorpt_process_details '(SADABS; Sheldrick, 1996)'
_exptl_crystal_colour Green
_exptl_crystal_density_diffrn 1.827
_exptl_crystal_density_method 'not measured'
_exptl_crystal_description Chip
_exptl_crystal_F_000 1436
_exptl_crystal_size_max 0.20
_exptl_crystal_size_mid 0.10
_exptl_crystal_size_min 0.05
_refine_diff_density_max 1.77
_refine_diff_density_min -1.33
_refine_ls_extinction_method none
_refine_ls_goodness_of_fit_ref 1.38
_refine_ls_hydrogen_treatment constr
_refine_ls_matrix_type full
_refine_ls_number_parameters 359
_refine_ls_number_reflns 5836
_refine_ls_number_restraints 0
_refine_ls_restrained_S_all 1.38
_refine_ls_R_factor_all 0.073
_refine_ls_R_factor_gt 0.067
_refine_ls_shift/su_max 0.001
_refine_ls_shift/su_mean 0.001
_refine_ls_structure_factor_coef Fsqd
_refine_ls_weighting_details 'calc w=1/[\s^2^(Fo^2^)+(0.1P)^2^+10P] where P=(Fo^2^+2Fc^2^)/3'
_refine_ls_weighting_scheme calc
_refine_ls_wR_factor_gt 0.219
_refine_ls_wR_factor_ref 0.224
_reflns_number_gt 5092
_reflns_number_total 5836
_reflns_threshold_expression I>2\s(I)
_cod_data_source_file tk2306.cif
_cod_data_source_block I
_cod_depositor_comments
;
The following automatic conversions were performed:
'_symmetry_cell_setting' value 'Monoclinic' changed to 'monoclinic'
according to '/home/saulius/struct/CIF-dictionaries/cif_core.dic'
dictionary named 'cif_core.dic' version 2.4.1 from
2010-06-29.

'_exptl_absorpt_correction_type' value 'Multi-scan' changed
to 'multi-scan' according to
'/home/saulius/struct/CIF-dictionaries/cif_core.dic' dictionary named
'cif_core.dic' version 2.4.1 from 2010-06-29.

Automatic conversion script
Id: cif_fix_enum 1527 2010-12-29 10:47:43Z saulius 

The following automatic conversions were performed:

'_symmetry_cell_setting' value 'Monoclinic' changed to 'monoclinic'
according to /home/saulius/struct/CIF-dictionaries/cif_core.dic
dictionary named 'cif_core.dic' version 2.4.1 from
2010-06-29.

'_exptl_absorpt_correction_type' value 'Multi-scan'
changed to 'multi-scan' according to
/home/saulius/struct/CIF-dictionaries/cif_core.dic dictionary named
'cif_core.dic' version 2.4.1 from 2010-06-29.

Automatic conversion script
Id: cif_fix_values 1715 2011-07-08 13:25:40Z adriana 
;
_cod_original_sg_symbol_H-M 'P 21/c'
_cod_database_code 2219725
_cod_database_fobs_code 2219725

loop_
_symmetry_equiv_pos_as_xyz
'x, y, z'
'-x, y+1/2, -z+1/2'
'-x, -y, -z'
'x, -y-1/2, z-1/2'

loop_
_atom_site_type_symbol
_atom_site_label
_atom_site_fract_x
_atom_site_fract_y
_atom_site_fract_z
_atom_site_U_iso_or_equiv
_atom_site_adp_type
_atom_site_calc_flag
_atom_site_refinement_flags
_atom_site_occupancy
Cr Cr1 0.40542(6) 0.60336(5) 0.62841(5) 0.0131(2) Uani d . 1
Cr Cr2 0.17034(6) 0.56625(5) 0.73703(5) 0.0135(2) Uani d . 1
Cr Cr3 0.18005(6) 0.73269(6) 0.58877(5) 0.0140(2) Uani d . 1
O O1 0.4536(3) 0.6151(3) 0.7549(2) 0.0198(8) Uani d . 1
O O2 0.2966(3) 0.5724(3) 0.8261(3) 0.0205(8) Uani d . 1
O O3 0.3914(3) 0.4689(3) 0.6374(3) 0.0184(7) Uani d . 1
O O4 0.2208(3) 0.4442(3) 0.6949(3) 0.0198(8) Uani d . 1
O O5 0.1056(3) 0.6751(3) 0.7966(3) 0.0195(7) Uani d . 1
O O6 0.0969(3) 0.7819(3) 0.6894(3) 0.0195(8) Uani d . 1
O O7 0.0316(3) 0.5543(3) 0.6608(3) 0.0189(7) Uani d . 1
O O8 0.0452(3) 0.6588(3) 0.5512(3) 0.0192(7) Uani d . 1
O O9 0.3030(3) 0.8221(3) 0.6195(2) 0.0174(7) Uani d . 1
O O10 0.4560(3) 0.7309(3) 0.6132(3) 0.0193(8) Uani d . 1
O O11 0.2517(3) 0.7039(3) 0.4743(2) 0.0176(7) Uani d . 1
O O12 0.3748(3) 0.5871(3) 0.4972(2) 0.0172(7) Uani d . 1
O O13 0.2517(3) 0.6341(2) 0.6511(2) 0.0147(7) Uani d . 1
O O14 -0.0709(3) 0.5678(3) 0.9306(3) 0.0256(9) Uani d . 1
O O15 -0.2549(4) 0.5997(3) 0.9442(3) 0.0299(10) Uani d . 1
H H15 -0.2433 0.6221 0.9951 0.045 Uiso d R 1
O O16 0.7058(3) 0.7280(3) 0.5673(3) 0.0267(9) Uani d . 1
O O17 0.8176(4) 0.7184(3) 0.6842(3) 0.0290(9) Uani d . 1
O O18 0.8263(4) 0.8364(3) 0.5964(3) 0.0358(11) Uani d . 1
O O1W 0.5731(3) 0.5752(3) 0.6032(2) 0.0172(7) Uani d . 1
H H11 0.6042 0.6224 0.5825 0.026 Uiso d R 1
H H12 0.5765 0.5321 0.5662 0.026 Uiso d R 1
O O2W 0.0843(3) 0.4914(3) 0.8268(3) 0.0200(8) Uani d . 1
H H21 0.0592 0.5266 0.8661 0.030 Uiso d R 1
H H22 0.1285 0.4524 0.8505 0.030 Uiso d R 1
O O3W 0.1111(3) 0.8387(3) 0.5119(3) 0.0222(8) Uani d . 1
H H31 0.0424 0.8465 0.5247 0.033 Uiso d R 1
H H32 0.1152 0.8250 0.4578 0.033 Uiso d R 1
N N1 0.7827(4) 0.7597(3) 0.6176(3) 0.0214(9) Uani d . 1
C C1 0.3976(4) 0.6011(3) 0.8241(3) 0.0161(9) Uani d . 1
C C2 0.4557(5) 0.6207(4) 0.9128(4) 0.0213(10) Uani d . 1
H H2A 0.4404 0.6845 0.9302 0.032 Uiso calc R 1
H H2B 0.5383 0.6116 0.9081 0.032 Uiso calc R 1
H H2C 0.4260 0.5787 0.9577 0.032 Uiso calc R 1
C C3 0.3122(4) 0.4166(4) 0.6615(3) 0.0163(9) Uani d . 1
C C4 0.3268(5) 0.3144(4) 0.6485(4) 0.0233(11) Uani d . 1
H H4A 0.3005 0.2816 0.7011 0.035 Uiso calc R 1
H H4B 0.4077 0.3005 0.6398 0.035 Uiso calc R 1
H H4C 0.2818 0.2946 0.5961 0.035 Uiso calc R 1
C C5 0.0764(4) 0.7537(4) 0.7646(4) 0.0175(10) Uani d . 1
C C6 0.0117(5) 0.8165(4) 0.8254(4) 0.0213(11) Uani d . 1
H H6A -0.0703 0.8035 0.8194 0.032 Uiso calc R 1
H H6B 0.0259 0.8809 0.8092 0.032 Uiso calc R 1
H H6C 0.0375 0.8060 0.8871 0.032 Uiso calc R 1
C C7 -0.0024(4) 0.5925(4) 0.5887(3) 0.0173(10) Uani d . 1
C C8 -0.1111(4) 0.5551(4) 0.5464(4) 0.0217(11) Uani d . 1
H H8A -0.1116 0.5672 0.4823 0.033 Uiso calc R 1
H H8B -0.1771 0.5854 0.5727 0.033 Uiso calc R 1
H H8C -0.1154 0.4886 0.5567 0.033 Uiso calc R 1
C C9 0.4087(4) 0.8085(4) 0.6238(3) 0.0163(9) Uani d . 1
C C10 0.4856(5) 0.8895(4) 0.6411(4) 0.0214(11) Uani d . 1
H H10A 0.4417 0.9466 0.6336 0.032 Uiso calc R 1
H H10B 0.5480 0.8887 0.5991 0.032 Uiso calc R 1
H H10C 0.5172 0.8862 0.7020 0.032 Uiso calc R 1
C C11 0.3182(4) 0.6420(3) 0.4472(3) 0.0154(9) Uani d . 1
C C12 0.3291(5) 0.6330(4) 0.3480(3) 0.0213(10) Uani d . 1
H H12A 0.2693 0.5918 0.3244 0.032 Uiso calc R 1
H H12B 0.4044 0.6076 0.3349 0.032 Uiso calc R 1
H H12C 0.3208 0.6939 0.3203 0.032 Uiso calc R 1
C C13 -0.1699(4) 0.5671(4) 0.9000(4) 0.0196(10) Uani d . 1
C C14 -0.2012(5) 0.5280(4) 0.8109(4) 0.0220(11) Uani d . 1
H H14A -0.1439 0.5463 0.7679 0.033 Uiso calc R 1
H H14B -0.2763 0.5515 0.7914 0.033 Uiso calc R 1
H H14C -0.2040 0.4606 0.8148 0.033 Uiso calc R 1

loop_
_atom_site_aniso_label
_atom_site_aniso_U_11
_atom_site_aniso_U_22
_atom_site_aniso_U_33
_atom_site_aniso_U_12
_atom_site_aniso_U_13
_atom_site_aniso_U_23
Cr1 0.0129(4) 0.0149(4) 0.0115(4) 0.0003(3) 0.0011(3) 0.0001(3)
Cr2 0.0135(4) 0.0149(4) 0.0123(4) 0.0005(3) 0.0018(3) -0.0001(3)
Cr3 0.0134(4) 0.0149(4) 0.0136(4) 0.0010(3) 0.0001(3) -0.0013(3)
O1 0.0163(16) 0.029(2) 0.0142(17) -0.0013(14) 0.0007(13) 0.0001(15)
O2 0.0194(18) 0.027(2) 0.0154(17) -0.0023(15) 0.0007(14) 0.0032(15)
O3 0.0155(16) 0.0158(17) 0.0241(19) 0.0014(13) 0.0044(14) 0.0029(14)
O4 0.0209(18) 0.0149(17) 0.0239(19) -0.0013(14) 0.0088(15) -0.0018(14)
O5 0.0207(17) 0.0184(18) 0.0194(18) 0.0023(14) 0.0033(14) -0.0001(15)
O6 0.0187(17) 0.0204(18) 0.0196(19) 0.0021(14) 0.0020(14) -0.0027(15)
O7 0.0152(16) 0.0233(19) 0.0182(18) -0.0021(14) 0.0017(13) 0.0031(15)
O8 0.0177(17) 0.0194(18) 0.0205(18) 0.0000(14) -0.0014(14) -0.0024(15)
O9 0.0172(17) 0.0167(17) 0.0182(17) -0.0009(13) -0.0010(13) 0.0004(14)
O10 0.0164(17) 0.0166(17) 0.025(2) 0.0004(13) 0.0038(14) 0.0010(15)
O11 0.0204(17) 0.0190(18) 0.0136(17) 0.0005(14) 0.0010(13) 0.0003(14)
O12 0.0171(17) 0.0208(18) 0.0136(16) 0.0012(14) 0.0011(13) -0.0022(14)
O13 0.0131(15) 0.0175(17) 0.0135(16) 0.0007(13) 0.0020(12) -0.0006(13)
O14 0.0195(18) 0.029(2) 0.029(2) -0.0017(16) 0.0010(16) -0.0053(17)
O15 0.022(2) 0.042(3) 0.025(2) 0.0091(18) -0.0012(16) -0.0096(19)
O16 0.0219(19) 0.026(2) 0.032(2) -0.0049(16) -0.0010(17) 0.0024(18)
O17 0.043(2) 0.028(2) 0.0164(19) 0.0016(18) 0.0006(17) 0.0017(16)
O18 0.051(3) 0.026(2) 0.030(2) -0.017(2) -0.010(2) 0.0036(19)
O1W 0.0153(16) 0.0180(17) 0.0184(18) -0.0002(13) 0.0038(13) -0.0010(14)
O2W 0.0204(17) 0.0196(18) 0.0205(18) 0.0039(14) 0.0079(14) 0.0009(15)
O3W 0.0213(18) 0.0214(19) 0.024(2) 0.0047(15) -0.0029(15) -0.0008(16)
N1 0.028(2) 0.021(2) 0.016(2) -0.0016(18) 0.0057(18) -0.0024(18)
C1 0.018(2) 0.017(2) 0.013(2) 0.0040(18) -0.0013(18) -0.0018(18)
C2 0.020(2) 0.025(3) 0.018(3) 0.001(2) -0.0008(19) -0.005(2)
C3 0.017(2) 0.018(2) 0.013(2) 0.0020(18) -0.0011(18) -0.0007(18)
C4 0.023(3) 0.016(2) 0.032(3) -0.001(2) 0.008(2) -0.004(2)
C5 0.013(2) 0.019(2) 0.020(2) -0.0014(18) -0.0020(18) -0.005(2)
C6 0.025(3) 0.023(3) 0.016(2) 0.007(2) 0.002(2) -0.006(2)
C7 0.013(2) 0.022(2) 0.017(2) 0.0019(18) 0.0024(18) -0.0037(19)
C8 0.018(2) 0.023(3) 0.024(3) 0.0000(19) -0.001(2) -0.003(2)
C9 0.018(2) 0.021(2) 0.010(2) -0.0031(18) 0.0006(17) 0.0007(18)
C10 0.020(2) 0.021(3) 0.023(3) -0.004(2) 0.001(2) -0.002(2)
C11 0.014(2) 0.016(2) 0.016(2) -0.0016(17) 0.0007(17) -0.0026(18)
C12 0.026(3) 0.027(3) 0.011(2) 0.004(2) 0.0006(19) -0.001(2)
C13 0.019(2) 0.018(2) 0.022(3) -0.0010(18) -0.002(2) 0.001(2)
C14 0.024(3) 0.027(3) 0.015(2) -0.002(2) -0.001(2) -0.002(2)

loop_
_atom_type_symbol
_atom_type_description
_atom_type_scat_dispersion_real
_atom_type_scat_dispersion_imag
_atom_type_scat_source
C C 0.0033 0.0016 'International Tables Vol C Tables 4.2.6.8 and 6.1.1.4'
H H 0.0000 0.0000 'International Tables Vol C Tables 4.2.6.8 and 6.1.1.4'
N N 0.0061 0.0033 'International Tables Vol C Tables 4.2.6.8 and 6.1.1.4'
O O 0.0106 0.0060 'International Tables Vol C Tables 4.2.6.8 and 6.1.1.4'
Cr Cr 0.3209 0.6236 'International Tables Vol C Tables 4.2.6.8 and 6.1.1.4'

loop_
_geom_angle_atom_site_label_1
_geom_angle_atom_site_label_2
_geom_angle_atom_site_label_3
_geom_angle
O13 Cr1 O10 95.17(16)
O13 Cr1 O3 98.06(15)
O10 Cr1 O3 166.77(16)
O13 Cr1 O1 93.10(15)
O10 Cr1 O1 87.24(17)
O3 Cr1 O1 92.37(17)
O13 Cr1 O12 93.38(15)
O10 Cr1 O12 92.45(16)
O3 Cr1 O12 86.44(16)
O1 Cr1 O12 173.51(15)
O13 Cr1 O1W 177.86(16)
O10 Cr1 O1W 82.69(15)
O3 Cr1 O1W 84.09(15)
O1 Cr1 O1W 86.87(15)
O12 Cr1 O1W 86.66(15)
O13 Cr2 O2 93.38(15)
O13 Cr2 O7 93.98(15)
O2 Cr2 O7 172.47(16)
O13 Cr2 O5 95.72(16)
O2 Cr2 O5 86.87(17)
O7 Cr2 O5 90.83(16)
O13 Cr2 O4 94.97(16)
O2 Cr2 O4 91.88(17)
O7 Cr2 O4 89.05(17)
O5 Cr2 O4 169.29(17)
O13 Cr2 O2W 178.67(16)
O2 Cr2 O2W 87.02(16)
O7 Cr2 O2W 85.66(16)
O5 Cr2 O2W 85.56(16)
O4 Cr2 O2W 83.75(16)
O13 Cr3 O6 96.66(16)
O13 Cr3 O8 94.10(15)
O6 Cr3 O8 90.55(16)
O13 Cr3 O11 94.52(15)
O6 Cr3 O11 168.79(16)
O8 Cr3 O11 89.43(16)
O13 Cr3 O9 94.02(15)
O6 Cr3 O9 87.33(16)
O8 Cr3 O9 171.80(16)
O11 Cr3 O9 91.12(16)
O13 Cr3 O3W 175.13(16)
O6 Cr3 O3W 88.07(16)
O8 Cr3 O3W 86.97(16)
O11 Cr3 O3W 80.73(16)
O9 Cr3 O3W 85.05(16)
C1 O1 Cr1 129.8(3)
C1 O2 Cr2 133.6(3)
C3 O3 Cr1 133.1(3)
C3 O4 Cr2 132.6(3)
C5 O5 Cr2 130.0(4)
C5 O6 Cr3 134.5(4)
C7 O7 Cr2 133.8(3)
C7 O8 Cr3 130.4(3)
C9 O9 Cr3 128.2(3)
C9 O10 Cr1 133.7(3)
C11 O11 Cr3 135.2(3)
C11 O12 Cr1 125.8(3)
Cr1 O13 Cr3 119.96(19)
Cr1 O13 Cr2 119.74(18)
Cr3 O13 Cr2 120.30(18)
C13 O15 H15 120.0
Cr1 O1W H11 109.5
Cr1 O1W H12 109.5
H11 O1W H12 109.5
Cr2 O2W H21 109.5
Cr2 O2W H22 109.5
H21 O2W H22 109.5
Cr3 O3W H31 109.5
Cr3 O3W H32 109.5
H31 O3W H32 109.5
O17 N1 O16 122.2(5)
O17 N1 O18 120.4(5)
O16 N1 O18 117.4(5)
O2 C1 O1 125.7(5)
O2 C1 C2 116.4(5)
O1 C1 C2 117.9(5)
C1 C2 H2A 109.5
C1 C2 H2B 109.5
H2A C2 H2B 109.5
C1 C2 H2C 109.5
H2A C2 H2C 109.5
H2B C2 H2C 109.5
O4 C3 O3 124.2(5)
O4 C3 C4 117.7(5)
O3 C3 C4 118.0(5)
C3 C4 H4A 109.5
C3 C4 H4B 109.5
H4A C4 H4B 109.5
C3 C4 H4C 109.5
H4A C4 H4C 109.5
H4B C4 H4C 109.5
O6 C5 O5 125.8(5)
O6 C5 C6 117.9(5)
O5 C5 C6 116.3(5)
C5 C6 H6A 109.5
C5 C6 H6B 109.5
H6A C6 H6B 109.5
C5 C6 H6C 109.5
H6A C6 H6C 109.5
H6B C6 H6C 109.5
O8 C7 O7 125.8(5)
O8 C7 C8 117.8(5)
O7 C7 C8 116.4(5)
C7 C8 H8A 109.5
C7 C8 H8B 109.5
H8A C8 H8B 109.5
C7 C8 H8C 109.5
H8A C8 H8C 109.5
H8B C8 H8C 109.5
O9 C9 O10 124.6(5)
O9 C9 C10 118.2(5)
O10 C9 C10 117.2(4)
C9 C10 H10A 109.5
C9 C10 H10B 109.5
H10A C10 H10B 109.5
C9 C10 H10C 109.5
H10A C10 H10C 109.5
H10B C10 H10C 109.5
O11 C11 O12 124.9(5)
O11 C11 C12 116.7(5)
O12 C11 C12 118.4(4)
C11 C12 H12A 109.5
C11 C12 H12B 109.5
H12A C12 H12B 109.5
C11 C12 H12C 109.5
H12A C12 H12C 109.5
H12B C12 H12C 109.5
O14 C13 O15 121.9(5)
O14 C13 C14 122.9(5)
O15 C13 C14 115.2(5)
C13 C14 H14A 109.5
C13 C14 H14B 109.5
H14A C14 H14B 109.5
C13 C14 H14C 109.5
H14A C14 H14C 109.5
H14B C14 H14C 109.5

loop_
_geom_bond_atom_site_label_1
_geom_bond_atom_site_label_2
_geom_bond_distance
Cr1 O13 1.893(3)
Cr1 O10 1.959(4)
Cr1 O3 1.962(4)
Cr1 O1 1.978(4)
Cr1 O12 2.010(4)
Cr1 O1W 2.049(4)
Cr2 O13 1.901(4)
Cr2 O2 1.969(4)
Cr2 O7 1.970(4)
Cr2 O5 1.976(4)
Cr2 O4 1.977(4)
Cr2 O2W 2.022(4)
Cr3 O13 1.894(4)
Cr3 O6 1.956(4)
Cr3 O8 1.978(4)
Cr3 O11 1.980(4)
Cr3 O9 1.982(4)
Cr3 O3W 2.075(4)
O1 C1 1.260(6)
O2 C1 1.255(7)
O3 C3 1.259(6)
O4 C3 1.259(6)
O5 C5 1.281(7)
O6 C5 1.233(7)
O7 C7 1.272(6)
O8 C7 1.254(7)
O9 C9 1.254(6)
O10 C9 1.267(7)
O11 C11 1.263(6)
O12 C11 1.269(6)
O14 C13 1.236(7)
O15 C13 1.300(7)
O15 H15 0.8400
O16 N1 1.247(6)
O17 N1 1.228(6)
O18 N1 1.268(7)
O1W H11 0.8400
O1W H12 0.8400
O2W H21 0.8400
O2W H22 0.8400
O3W H31 0.8400
O3W H32 0.8400
C1 C2 1.509(7)
C2 H2A 0.9800
C2 H2B 0.9800
C2 H2C 0.9800
C3 C4 1.506(7)
C4 H4A 0.9800
C4 H4B 0.9800
C4 H4C 0.9800
C5 C6 1.511(7)
C6 H6A 0.9800
C6 H6B 0.9800
C6 H6C 0.9800
C7 C8 1.508(7)
C8 H8A 0.9800
C8 H8B 0.9800
C8 H8C 0.9800
C9 C10 1.498(7)
C10 H10A 0.9800
C10 H10B 0.9800
C10 H10C 0.9800
C11 C12 1.507(7)
C12 H12A 0.9800
C12 H12B 0.9800
C12 H12C 0.9800
C13 C14 1.492(7)
C14 H14A 0.9800
C14 H14B 0.9800
C14 H14C 0.9800

loop_
_geom_hbond_atom_site_label_D
_geom_hbond_atom_site_label_H
_geom_hbond_atom_site_label_A
_geom_hbond_site_symmetry_A
_geom_hbond_distance_DH
_geom_hbond_distance_HA
_geom_hbond_distance_DA
_geom_hbond_angle_DHA
_geom_hbond_publ_flag
O1w H11 O16 . 0.84 1.96 2.769(6) 162 yes
O1w H12 O12 3_666 0.84 2.06 2.873(5) 162 yes
O2w H21 O14 . 0.84 1.92 2.668(6) 147 yes
O2w H22 O18 2_646 0.84 1.93 2.725(6) 157 yes
O3w H31 O14 4_575 0.84 2.28 2.781(5) 118 yes
O3w H32 O5 4_575 0.84 2.42 3.244(6) 165 yes
O15 H15 O18 4_476 0.84 1.81 2.624(6) 163 yes

loop_
_geom_torsion_atom_site_label_1
_geom_torsion_atom_site_label_2
_geom_torsion_atom_site_label_3
_geom_torsion_atom_site_label_4
_geom_torsion
O13 Cr1 O1 C1 30.3(5)
O10 Cr1 O1 C1 125.3(5)
O3 Cr1 O1 C1 -67.9(5)
O1W Cr1 O1 C1 -151.8(5)
O13 Cr2 O2 C1 -6.8(5)
O5 Cr2 O2 C1 -102.4(5)
O4 Cr2 O2 C1 88.3(5)
O2W Cr2 O2 C1 171.9(5)
O13 Cr1 O3 C3 -8.3(5)
O10 Cr1 O3 C3 173.3(6)
O1 Cr1 O3 C3 85.2(5)
O12 Cr1 O3 C3 -101.2(5)
O1W Cr1 O3 C3 171.8(5)
O13 Cr2 O4 C3 33.4(5)
O2 Cr2 O4 C3 -60.2(5)
O7 Cr2 O4 C3 127.3(5)
O5 Cr2 O4 C3 -143.3(8)
O2W Cr2 O4 C3 -146.9(5)
O13 Cr2 O5 C5 31.9(4)
O2 Cr2 O5 C5 125.0(4)
O7 Cr2 O5 C5 -62.2(4)
O4 Cr2 O5 C5 -151.5(8)
O2W Cr2 O5 C5 -147.8(4)
O13 Cr3 O6 C5 -12.1(5)
O8 Cr3 O6 C5 82.1(5)
O11 Cr3 O6 C5 171.9(7)
O9 Cr3 O6 C5 -105.9(5)
O3W Cr3 O6 C5 169.0(5)
O13 Cr2 O7 C7 -12.7(5)
O5 Cr2 O7 C7 83.1(5)
O4 Cr2 O7 C7 -107.6(5)
O2W Cr2 O7 C7 168.6(5)
O13 Cr3 O8 C7 30.7(5)
O6 Cr3 O8 C7 -66.0(5)
O11 Cr3 O8 C7 125.2(5)
O3W Cr3 O8 C7 -154.0(5)
O13 Cr3 O9 C9 38.7(4)
O6 Cr3 O9 C9 135.2(4)
O11 Cr3 O9 C9 -55.9(4)
O3W Cr3 O9 C9 -136.5(4)
O13 Cr1 O10 C9 6.9(5)
O3 Cr1 O10 C9 -174.6(6)
O1 Cr1 O10 C9 -86.0(5)
O12 Cr1 O10 C9 100.5(5)
O1W Cr1 O10 C9 -173.2(5)
O13 Cr3 O11 C11 2.2(5)
O6 Cr3 O11 C11 178.1(7)
O8 Cr3 O11 C11 -91.9(5)
O9 Cr3 O11 C11 96.3(5)
O3W Cr3 O11 C11 -178.9(5)
O13 Cr1 O12 C11 46.3(4)
O10 Cr1 O12 C11 -49.0(4)
O3 Cr1 O12 C11 144.2(4)
O1W Cr1 O12 C11 -131.5(4)
O10 Cr1 O13 Cr3 37.4(2)
O3 Cr1 O13 Cr3 -142.2(2)
O1 Cr1 O13 Cr3 124.9(2)
O12 Cr1 O13 Cr3 -55.4(2)
O10 Cr1 O13 Cr2 -142.1(2)
O3 Cr1 O13 Cr2 38.2(2)
O1 Cr1 O13 Cr2 -54.6(2)
O12 Cr1 O13 Cr2 125.1(2)
O6 Cr3 O13 Cr1 -140.3(2)
O8 Cr3 O13 Cr1 128.7(2)
O11 Cr3 O13 Cr1 38.9(2)
O9 Cr3 O13 Cr1 -52.5(2)
O6 Cr3 O13 Cr2 39.2(2)
O8 Cr3 O13 Cr2 -51.8(2)
O11 Cr3 O13 Cr2 -141.5(2)
O9 Cr3 O13 Cr2 127.0(2)
O2 Cr2 O13 Cr1 46.6(2)
O7 Cr2 O13 Cr1 -135.0(2)
O5 Cr2 O13 Cr1 133.8(2)
O4 Cr2 O13 Cr1 -45.6(2)
O2 Cr2 O13 Cr3 -132.9(2)
O7 Cr2 O13 Cr3 45.5(2)
O5 Cr2 O13 Cr3 -45.7(2)
O4 Cr2 O13 Cr3 134.9(2)
Cr2 O2 C1 O1 -18.2(8)
Cr2 O2 C1 C2 161.6(4)
Cr1 O1 C1 O2 3.0(8)
Cr1 O1 C1 C2 -176.8(4)
Cr2 O4 C3 O3 -9.0(8)
Cr2 O4 C3 C4 171.8(4)
Cr1 O3 C3 O4 -6.9(8)
Cr1 O3 C3 C4 172.3(4)
Cr3 O6 C5 O5 -2.5(8)
Cr3 O6 C5 C6 177.2(4)
Cr2 O5 C5 O6 -10.0(8)
Cr2 O5 C5 C6 170.3(3)
Cr3 O8 C7 O7 -3.7(8)
Cr3 O8 C7 C8 174.9(3)
Cr2 O7 C7 O8 -7.8(8)
Cr2 O7 C7 C8 173.6(4)
Cr3 O9 C9 O10 -3.9(7)
Cr3 O9 C9 C10 174.9(3)
Cr1 O10 C9 O9 -25.2(8)
Cr1 O10 C9 C10 155.9(4)
Cr3 O11 C11 O12 -13.8(8)
Cr3 O11 C11 C12 165.6(4)
Cr1 O12 C11 O11 -16.4(7)
Cr1 O12 C11 C12 164.2(4)
